data_4078032
loop_
_publ_author_name
'Kyran, Samuel J.'
'Muhammad, Sohail'
'Knestrick, Matthew'
'Bengali, Ashfaq A.'
'Darensbourg, Donald J.'

_publ_section_title
;
 Photochemically Generated Transients from \k2- and \k3-Triphos
 Derivatives of Group 6 Metal Carbonyls and Their Reactivity with Olefins
;
_journal_issue 8
_journal_name_full Organometallics
_journal_page_first 3163
_journal_paper_doi 10.1021/om300044k
_journal_volume 31
_journal_year 2012
_chemical_formula_moiety 'C45 H39 Mo O5 P3'
_chemical_formula_sum 'C45 H39 Mo O5 P3'
_chemical_formula_weight 848.62
_space_group_IT_number 2
_symmetry_cell_setting triclinic
_symmetry_Int_Tables_number 2
_symmetry_space_group_name_Hall '-P 1'
_symmetry_space_group_name_H-M 'P -1'
_atom_sites_solution_hydrogens geom
_atom_sites_solution_primary direct
_atom_sites_solution_secondary difmap
_audit_creation_method SHELXL-97
_cell_angle_alpha 82.990(7)
_cell_angle_beta 76.863(7)
_cell_angle_gamma 83.283(7)
_cell_formula_units_Z 2
_cell_length_a 9.735(6)
_cell_length_b 9.906(6)
_cell_length_c 21.266(13)
_cell_measurement_reflns_used 6158
_cell_measurement_temperature 110(2)
_cell_measurement_theta_max 28.5
_cell_measurement_theta_min 1.98
_cell_volume 1974(2)
_computing_cell_refinement 'Bruker SMART'
_computing_data_collection 'Bruker SMART'
_computing_data_reduction 'Bruker SAINT'
_computing_molecular_graphics 'Bruker SHELXTL'
_computing_publication_material 'Bruker SHELXTL'
_computing_structure_refinement 'SHELXL-97 (Sheldrick, 1997)'
_computing_structure_solution 'SHELXS-97 (Sheldrick, 1990)'
_diffrn_ambient_temperature 110(2)
_diffrn_measured_fraction_theta_full 0.969
_diffrn_measured_fraction_theta_max 0.969
_diffrn_measurement_device_type 'CCD area detector'
_diffrn_measurement_method 'phi and omega scans'
_diffrn_radiation_monochromator graphite
_diffrn_radiation_type MoK\a
_diffrn_radiation_wavelength 0.71073
_diffrn_reflns_av_R_equivalents 0.0461
_diffrn_reflns_av_sigmaI/netI 0.0616
_diffrn_reflns_limit_h_max 13
_diffrn_reflns_limit_h_min -13
_diffrn_reflns_limit_k_max 13
_diffrn_reflns_limit_k_min -13
_diffrn_reflns_limit_l_max 28
_diffrn_reflns_limit_l_min -28
_diffrn_reflns_number 24184
_diffrn_reflns_theta_full 28.54
_diffrn_reflns_theta_max 28.54
_diffrn_reflns_theta_min 1.98
_diffrn_source 'normal-focus sealed tube'
_exptl_absorpt_coefficient_mu 0.500
_exptl_absorpt_correction_T_max 0.932
_exptl_absorpt_correction_T_min 0.887
_exptl_absorpt_correction_type multi-scan
_exptl_absorpt_process_details sadabs
_exptl_crystal_colour pale-brown
_exptl_crystal_density_diffrn 1.423
_exptl_crystal_density_method 'not measured'
_exptl_crystal_description Block
_exptl_crystal_F_000 866
_exptl_crystal_recrystallization_method 'hexane vapor diffusion into a THF solution'
_exptl_crystal_size_max 0.24
_exptl_crystal_size_mid 0.20
_exptl_crystal_size_min 0.14
_refine_diff_density_max 0.494
_refine_diff_density_min -0.775
_refine_diff_density_rms 0.081
_refine_ls_extinction_method none
_refine_ls_goodness_of_fit_ref 1.067
_refine_ls_hydrogen_treatment constr
_refine_ls_matrix_type full
_refine_ls_number_parameters 487
_refine_ls_number_reflns 9733
_refine_ls_number_restraints 0
_refine_ls_restrained_S_all 1.067
_refine_ls_R_factor_all 0.0549
_refine_ls_R_factor_gt 0.0400
_refine_ls_shift/su_max 0.002
_refine_ls_shift/su_mean 0.000
_refine_ls_structure_factor_coef Fsqd
_refine_ls_weighting_details 'calc w=1/[\s^2^(Fo^2^)+(0.0409P)^2^+0.3480P] where P=(Fo^2^+2Fc^2^)/3'
_refine_ls_weighting_scheme calc
_refine_ls_wR_factor_gt 0.0946
_refine_ls_wR_factor_ref 0.1021
_reflns_number_gt 7744
_reflns_number_total 9733
_reflns_threshold_expression >2sigma(I)
_cod_data_source_file om300044k_si_001.cif
_cod_data_source_block triphosmoco4
_cod_database_code 4078032

loop_
_symmetry_equiv_pos_as_xyz
'x, y, z'
'-x, -y, -z'

loop_
_atom_site_label
_atom_site_type_symbol
_atom_site_fract_x
_atom_site_fract_y
_atom_site_fract_z
_atom_site_U_iso_or_equiv
_atom_site_adp_type
_atom_site_occupancy
_atom_site_symmetry_multiplicity
_atom_site_calc_flag
_atom_site_refinement_flags
C1 C 0.3598(3) 0.5668(3) 0.28259(12) 0.0237(5) Uani 1 1 d .
C2 C 0.2540(3) 0.3482(3) 0.24463(13) 0.0266(6) Uani 1 1 d .
C3 C 0.2552(3) 0.6025(3) 0.16894(13) 0.0259(5) Uani 1 1 d .
C4 C 0.4322(3) 0.3815(2) 0.11598(12) 0.0237(5) Uani 1 1 d .
C5 C 0.5177(2) 0.2251(2) 0.32478(11) 0.0209(5) Uani 1 1 d .
C6 C 0.4570(3) 0.2821(3) 0.38276(13) 0.0338(7) Uani 1 1 d .
H1A H 0.4603 0.3767 0.3853 0.041 Uiso 1 1 calc R
C7 C 0.3914(3) 0.2006(3) 0.43693(14) 0.0397(7) Uani 1 1 d .
H2A H 0.3499 0.2401 0.4762 0.048 Uiso 1 1 calc R
C8 C 0.3866(3) 0.0626(3) 0.43380(13) 0.0335(6) Uani 1 1 d .
H3A H 0.3433 0.0071 0.4710 0.040 Uiso 1 1 calc R
C9 C 0.4445(3) 0.0063(3) 0.37683(13) 0.0280(6) Uani 1 1 d .
H4A H 0.4399 -0.0881 0.3744 0.034 Uiso 1 1 calc R
C10 C 0.5098(3) 0.0866(3) 0.32275(12) 0.0256(5) Uani 1 1 d .
H5A H 0.5498 0.0463 0.2836 0.031 Uiso 1 1 calc R
C11 C 0.7031(4) 0.4822(3) 0.46127(14) 0.0513(10) Uani 1 1 d .
H6A H 0.6107 0.5252 0.4612 0.062 Uiso 1 1 calc R
C12 C 0.8197(3) 0.5272(3) 0.41512(12) 0.0323(6) Uani 1 1 d .
C13 C 0.9553(4) 0.4641(3) 0.41569(15) 0.0456(8) Uani 1 1 d .
H7A H 1.0350 0.4952 0.3848 0.055 Uiso 1 1 calc R
C14 C 0.9725(6) 0.3540(3) 0.4625(2) 0.0727(15) Uani 1 1 d .
H8A H 1.0640 0.3091 0.4630 0.087 Uiso 1 1 calc R
C15 C 0.8548(8) 0.3109(4) 0.5081(2) 0.094(2) Uani 1 1 d .
H9A H 0.8665 0.2368 0.5399 0.113 Uiso 1 1 calc R
C16 C 0.7239(7) 0.3739(4) 0.50725(17) 0.0829(17) Uani 1 1 d .
H10A H 0.6448 0.3434 0.5387 0.099 Uiso 1 1 calc R
C17 C 0.8838(3) 0.8056(3) 0.36511(12) 0.0232(5) Uani 1 1 d .
C18 C 1.0286(3) 0.8076(3) 0.34082(13) 0.0285(6) Uani 1 1 d .
H11A H 1.0804 0.7339 0.3185 0.034 Uiso 1 1 calc R
C19 C 1.0977(3) 0.9164(3) 0.34897(13) 0.0350(7) Uani 1 1 d .
H12A H 1.1969 0.9169 0.3325 0.042 Uiso 1 1 calc R
C20 C 1.0230(3) 1.0246(3) 0.38108(13) 0.0373(7) Uani 1 1 d .
H13A H 1.0710 1.0989 0.3867 0.045 Uiso 1 1 calc R
C21 C 0.8786(3) 1.0247(3) 0.40494(13) 0.0347(7) Uani 1 1 d .
H14A H 0.8274 1.0991 0.4269 0.042 Uiso 1 1 calc R
C22 C 0.8079(3) 0.9150(3) 0.39682(12) 0.0279(6) Uani 1 1 d .
H15A H 0.7085 0.9152 0.4129 0.033 Uiso 1 1 calc R
C23 C 0.7078(3) 0.6444(3) 0.07915(11) 0.0212(5) Uani 1 1 d .
C24 C 0.7846(3) 0.7583(3) 0.05791(13) 0.0296(6) Uani 1 1 d .
H16A H 0.7697 0.8323 0.0839 0.036 Uiso 1 1 calc R
C25 C 0.8823(3) 0.7640(3) -0.00087(13) 0.0357(7) Uani 1 1 d .
H17A H 0.9340 0.8418 -0.0148 0.043 Uiso 1 1 calc R
C26 C 0.9048(3) 0.6575(3) -0.03900(13) 0.0356(7) Uani 1 1 d .
H18A H 0.9712 0.6619 -0.0794 0.043 Uiso 1 1 calc R
C27 C 0.8301(3) 0.5439(3) -0.01822(13) 0.0339(7) Uani 1 1 d .
H19A H 0.8459 0.4701 -0.0444 0.041 Uiso 1 1 calc R
C28 C 0.7326(3) 0.5369(3) 0.04037(12) 0.0282(6) Uani 1 1 d .
H20A H 0.6823 0.4581 0.0542 0.034 Uiso 1 1 calc R
C29 C 0.4830(2) 0.8130(2) 0.14606(12) 0.0207(5) Uani 1 1 d .
C30 C 0.4483(3) 0.8584(3) 0.08650(12) 0.0277(6) Uani 1 1 d .
H21A H 0.4836 0.8063 0.0506 0.033 Uiso 1 1 calc R
C31 C 0.3626(3) 0.9787(3) 0.07903(14) 0.0339(6) Uani 1 1 d .
H22A H 0.3399 1.0089 0.0381 0.041 Uiso 1 1 calc R
C32 C 0.3104(3) 1.0547(3) 0.13107(14) 0.0335(6) Uani 1 1 d .
H23A H 0.2515 1.1371 0.1261 0.040 Uiso 1 1 calc R
C33 C 0.3438(3) 1.0107(3) 0.19035(14) 0.0343(7) Uani 1 1 d .
H24A H 0.3081 1.0631 0.2261 0.041 Uiso 1 1 calc R
C34 C 0.4293(3) 0.8904(3) 0.19791(13) 0.0275(6) Uani 1 1 d .
H25A H 0.4514 0.8607 0.2390 0.033 Uiso 1 1 calc R
C35 C 0.6862(3) 0.6706(2) 0.21447(11) 0.0201(5) Uani 1 1 d .
H26A H 0.7467 0.7448 0.1942 0.024 Uiso 1 1 calc R
H27B H 0.6205 0.7046 0.2533 0.024 Uiso 1 1 calc R
C36 C 0.7002(2) 0.4376(2) 0.28362(11) 0.0198(5) Uani 1 1 d .
H28A H 0.6356 0.4831 0.3195 0.024 Uiso 1 1 calc R
H29B H 0.7695 0.3747 0.3031 0.024 Uiso 1 1 calc R
C37 C 0.7831(2) 0.5492(2) 0.23809(11) 0.0193(5) Uani 1 1 d .
C38 C 0.8870(2) 0.4868(2) 0.18094(11) 0.0219(5) Uani 1 1 d .
H30A H 0.8340 0.4469 0.1549 0.033 Uiso 1 1 calc R
H31B H 0.9520 0.4154 0.1976 0.033 Uiso 1 1 calc R
H32C H 0.9413 0.5582 0.1539 0.033 Uiso 1 1 calc R
C39 C 0.8746(2) 0.6099(3) 0.27687(11) 0.0217(5) Uani 1 1 d .
H33A H 0.9181 0.6886 0.2495 0.026 Uiso 1 1 calc R
H34B H 0.9527 0.5401 0.2837 0.026 Uiso 1 1 calc R
C40 C 0.7261(2) 0.2068(2) 0.20791(11) 0.0204(5) Uani 1 1 d .
C41 C 0.7174(3) 0.1760(2) 0.14740(12) 0.0236(5) Uani 1 1 d .
H35A H 0.6425 0.2194 0.1282 0.028 Uiso 1 1 calc R
C42 C 0.8172(3) 0.0821(3) 0.11414(13) 0.0277(6) Uani 1 1 d .
H36A H 0.8109 0.0631 0.0722 0.033 Uiso 1 1 calc R
C43 C 0.9254(3) 0.0167(3) 0.14205(13) 0.0296(6) Uani 1 1 d .
H37A H 0.9930 -0.0479 0.1196 0.036 Uiso 1 1 calc R
C44 C 0.9347(3) 0.0457(3) 0.20280(13) 0.0299(6) Uani 1 1 d .
H38A H 1.0087 0.0010 0.2222 0.036 Uiso 1 1 calc R
C45 C 0.8357(3) 0.1405(3) 0.23563(13) 0.0270(6) Uani 1 1 d .
H39A H 0.8429 0.1601 0.2773 0.032 Uiso 1 1 calc R
Mo1 Mo 0.40313(2) 0.47151(2) 0.200644(10) 0.01916(7) Uani 1 1 d .
O1 O 0.3312(2) 0.6232(2) 0.32901(9) 0.0355(5) Uani 1 1 d .
O2 O 0.1644(2) 0.28250(19) 0.27138(10) 0.0371(5) Uani 1 1 d .
O3 O 0.17039(19) 0.68009(19) 0.15196(9) 0.0325(4) Uani 1 1 d .
O4 O 0.4428(2) 0.3348(2) 0.06832(9) 0.0344(5) Uani 1 1 d .
O5 O 0.63177(19) 0.70839(19) 0.36429(9) 0.0301(4) Uani 1 1 d .
P1 P 0.59382(6) 0.33166(6) 0.25070(3) 0.01833(13) Uani 1 1 d .
P2 P 0.57895(6) 0.64351(6) 0.15682(3) 0.01825(13) Uani 1 1 d .
P3 P 0.78576(7) 0.66711(7) 0.35573(3) 0.02167(14) Uani 1 1 d .

loop_
_atom_site_aniso_label
_atom_site_aniso_U_11
_atom_site_aniso_U_22
_atom_site_aniso_U_33
_atom_site_aniso_U_23
_atom_site_aniso_U_13
_atom_site_aniso_U_12
C1 0.0187(12) 0.0233(13) 0.0275(14) 0.0026(10) -0.0051(10) -0.0001(10)
C2 0.0230(13) 0.0258(13) 0.0308(14) -0.0030(11) -0.0073(11) 0.0021(11)
C3 0.0226(13) 0.0257(13) 0.0286(14) 0.0011(11) -0.0030(11) -0.0074(11)
C4 0.0207(13) 0.0234(13) 0.0278(14) 0.0013(10) -0.0089(10) -0.0017(10)
C5 0.0195(12) 0.0244(12) 0.0183(12) 0.0021(9) -0.0053(9) -0.0019(10)
C6 0.0455(17) 0.0248(14) 0.0273(14) -0.0036(11) 0.0032(13) -0.0083(12)
C7 0.056(2) 0.0339(16) 0.0238(14) -0.0028(12) 0.0079(13) -0.0130(14)
C8 0.0376(16) 0.0321(15) 0.0261(14) 0.0033(12) 0.0024(12) -0.0089(12)
C9 0.0264(14) 0.0230(13) 0.0335(15) 0.0011(11) -0.0036(11) -0.0077(11)
C10 0.0258(13) 0.0259(13) 0.0245(13) -0.0034(10) -0.0029(11) -0.0043(10)
C11 0.092(3) 0.0407(18) 0.0215(15) -0.0026(13) 0.0002(16) -0.0315(18)
C12 0.060(2) 0.0233(13) 0.0177(13) -0.0045(10) -0.0100(13) -0.0127(13)
C13 0.079(3) 0.0285(16) 0.0410(18) -0.0056(13) -0.0380(18) 0.0003(16)
C14 0.145(4) 0.0272(18) 0.071(3) -0.0097(18) -0.081(3) 0.009(2)
C15 0.231(7) 0.034(2) 0.040(2) 0.0118(18) -0.071(4) -0.038(3)
C16 0.185(6) 0.047(2) 0.0229(18) 0.0061(17) -0.019(3) -0.055(3)
C17 0.0281(13) 0.0247(13) 0.0186(12) 0.0025(10) -0.0092(10) -0.0066(10)
C18 0.0302(14) 0.0301(14) 0.0277(14) -0.0009(11) -0.0109(11) -0.0060(11)
C19 0.0339(16) 0.0445(17) 0.0310(15) 0.0004(13) -0.0111(12) -0.0172(13)
C20 0.055(2) 0.0338(16) 0.0295(15) 0.0025(12) -0.0152(14) -0.0237(14)
C21 0.056(2) 0.0239(14) 0.0246(14) -0.0040(11) -0.0052(13) -0.0124(13)
C22 0.0336(15) 0.0297(14) 0.0207(13) -0.0033(10) -0.0033(11) -0.0087(11)
C23 0.0201(12) 0.0265(13) 0.0165(12) 0.0018(9) -0.0067(9) 0.0015(10)
C24 0.0293(14) 0.0309(14) 0.0253(14) 0.0003(11) -0.0008(11) -0.0021(11)
C25 0.0292(15) 0.0428(17) 0.0296(15) 0.0086(13) 0.0001(12) -0.0061(13)
C26 0.0249(14) 0.0562(19) 0.0190(13) 0.0025(13) 0.0007(11) 0.0069(13)
C27 0.0312(15) 0.0463(17) 0.0231(14) -0.0107(12) -0.0057(12) 0.0079(13)
C28 0.0277(14) 0.0340(15) 0.0241(13) -0.0056(11) -0.0083(11) 0.0004(11)
C29 0.0167(11) 0.0199(12) 0.0240(13) 0.0011(10) -0.0031(9) -0.0021(9)
C30 0.0276(14) 0.0297(14) 0.0232(13) 0.0027(11) -0.0048(11) 0.0010(11)
C31 0.0318(15) 0.0346(15) 0.0315(15) 0.0107(12) -0.0088(12) 0.0012(12)
C32 0.0239(14) 0.0243(14) 0.0477(18) 0.0067(12) -0.0057(12) 0.0015(11)
C33 0.0343(16) 0.0248(14) 0.0399(17) -0.0045(12) -0.0022(13) 0.0031(12)
C34 0.0329(15) 0.0220(13) 0.0271(14) -0.0007(10) -0.0073(11) -0.0007(11)
C35 0.0221(12) 0.0210(12) 0.0178(12) -0.0011(9) -0.0046(9) -0.0043(9)
C36 0.0200(12) 0.0221(12) 0.0180(12) -0.0001(9) -0.0063(9) -0.0029(9)
C37 0.0198(12) 0.0232(12) 0.0163(11) 0.0004(9) -0.0063(9) -0.0052(9)
C38 0.0218(12) 0.0253(13) 0.0190(12) -0.0030(10) -0.0054(10) -0.0016(10)
C39 0.0197(12) 0.0278(13) 0.0185(12) -0.0036(10) -0.0038(10) -0.0048(10)
C40 0.0194(12) 0.0204(12) 0.0200(12) 0.0020(9) -0.0025(9) -0.0042(9)
C41 0.0216(13) 0.0245(13) 0.0246(13) -0.0028(10) -0.0051(10) -0.0016(10)
C42 0.0305(14) 0.0267(14) 0.0248(13) -0.0058(11) -0.0022(11) -0.0030(11)
C43 0.0262(14) 0.0221(13) 0.0346(15) -0.0014(11) 0.0044(11) -0.0005(11)
C44 0.0207(13) 0.0292(14) 0.0361(15) 0.0066(12) -0.0054(11) 0.0015(11)
C45 0.0255(13) 0.0291(14) 0.0249(13) 0.0016(11) -0.0056(11) -0.0010(11)
Mo1 0.01717(11) 0.01977(11) 0.02084(12) 0.00015(8) -0.00562(8) -0.00223(8)
O1 0.0360(11) 0.0385(11) 0.0296(11) -0.0089(9) -0.0029(9) 0.0040(9)
O2 0.0290(11) 0.0310(11) 0.0477(12) 0.0003(9) 0.0002(9) -0.0097(9)
O3 0.0230(10) 0.0303(10) 0.0450(12) 0.0057(9) -0.0140(9) -0.0014(8)
O4 0.0390(11) 0.0386(11) 0.0309(11) -0.0077(9) -0.0164(9) -0.0028(9)
O5 0.0247(10) 0.0329(10) 0.0324(10) -0.0103(8) 0.0001(8) -0.0065(8)
P1 0.0184(3) 0.0195(3) 0.0169(3) -0.0005(2) -0.0040(2) -0.0021(2)
P2 0.0193(3) 0.0193(3) 0.0161(3) 0.0003(2) -0.0046(2) -0.0019(2)
P3 0.0247(3) 0.0233(3) 0.0177(3) -0.0026(2) -0.0037(3) -0.0063(3)

loop_
_atom_type_symbol
_atom_type_description
_atom_type_scat_dispersion_real
_atom_type_scat_dispersion_imag
_atom_type_scat_source
C C 0.0033 0.0016 'International Tables Vol C Tables 4.2.6.8 and 6.1.1.4'
H H 0.0000 0.0000 'International Tables Vol C Tables 4.2.6.8 and 6.1.1.4'
P P 0.1023 0.0942 'International Tables Vol C Tables 4.2.6.8 and 6.1.1.4'
O O 0.0106 0.0060 'International Tables Vol C Tables 4.2.6.8 and 6.1.1.4'
Mo Mo -1.6832 0.6857 'International Tables Vol C Tables 4.2.6.8 and 6.1.1.4'

loop_
_geom_angle_atom_site_label_1
_geom_angle_atom_site_label_2
_geom_angle_atom_site_label_3
_geom_angle
O1 C1 Mo1 177.9(2)
O2 C2 Mo1 176.7(2)
O3 C3 Mo1 178.1(2)
O4 C4 Mo1 176.8(2)
C10 C5 C6 118.2(2)
C10 C5 P1 120.20(19)
C6 C5 P1 121.40(19)
C7 C6 C5 120.2(3)
C7 C6 H1A 119.9
C5 C6 H1A 119.9
C8 C7 C6 120.3(3)
C8 C7 H2A 119.8
C6 C7 H2A 119.8
C9 C8 C7 119.8(3)
C9 C8 H3A 120.1
C7 C8 H3A 120.1
C8 C9 C10 120.2(2)
C8 C9 H4A 119.9
C10 C9 H4A 119.9
C9 C10 C5 121.2(2)
C9 C10 H5A 119.4
C5 C10 H5A 119.4
C16 C11 C12 119.3(4)
C16 C11 H6A 120.3
C12 C11 H6A 120.3
C13 C12 C11 120.1(3)
C13 C12 P3 122.6(2)
C11 C12 P3 117.3(3)
C12 C13 C14 119.2(4)
C12 C13 H7A 120.4
C14 C13 H7A 120.4
C15 C14 C13 119.8(4)
C15 C14 H8A 120.1
C13 C14 H8A 120.1
C16 C15 C14 120.4(4)
C16 C15 H9A 119.8
C14 C15 H9A 119.8
C15 C16 C11 121.3(5)
C15 C16 H10A 119.4
C11 C16 H10A 119.4
C18 C17 C22 119.6(2)
C18 C17 P3 122.8(2)
C22 C17 P3 117.6(2)
C19 C18 C17 120.3(3)
C19 C18 H11A 119.9
C17 C18 H11A 119.9
C18 C19 C20 120.3(3)
C18 C19 H12A 119.9
C20 C19 H12A 119.9
C21 C20 C19 120.1(3)
C21 C20 H13A 120.0
C19 C20 H13A 120.0
C20 C21 C22 120.0(3)
C20 C21 H14A 120.0
C22 C21 H14A 120.0
C17 C22 C21 119.8(3)
C17 C22 H15A 120.1
C21 C22 H15A 120.1
C28 C23 C24 118.5(2)
C28 C23 P2 122.9(2)
C24 C23 P2 118.51(19)
C25 C24 C23 120.5(3)
C25 C24 H16A 119.7
C23 C24 H16A 119.7
C26 C25 C24 120.3(3)
C26 C25 H17A 119.8
C24 C25 H17A 119.8
C25 C26 C27 119.6(3)
C25 C26 H18A 120.2
C27 C26 H18A 120.2
C26 C27 C28 120.6(3)
C26 C27 H19A 119.7
C28 C27 H19A 119.7
C27 C28 C23 120.4(3)
C27 C28 H20A 119.8
C23 C28 H20A 119.8
C34 C29 C30 118.6(2)
C34 C29 P2 121.54(19)
C30 C29 P2 119.44(19)
C31 C30 C29 120.7(3)
C31 C30 H21A 119.6
C29 C30 H21A 119.6
C32 C31 C30 119.9(3)
C32 C31 H22A 120.0
C30 C31 H22A 120.0
C33 C32 C31 119.9(3)
C33 C32 H23A 120.1
C31 C32 H23A 120.1
C32 C33 C34 120.3(3)
C32 C33 H24A 119.9
C34 C33 H24A 119.9
C33 C34 C29 120.6(3)
C33 C34 H25A 119.7
C29 C34 H25A 119.7
C37 C35 P2 118.95(16)
C37 C35 H26A 107.6
P2 C35 H26A 107.6
C37 C35 H27B 107.6
P2 C35 H27B 107.6
H26A C35 H27B 107.0
C37 C36 P1 119.70(16)
C37 C36 H28A 107.4
P1 C36 H28A 107.4
C37 C36 H29B 107.4
P1 C36 H29B 107.4
H28A C36 H29B 106.9
C38 C37 C35 111.53(19)
C38 C37 C36 110.8(2)
C35 C37 C36 113.4(2)
C38 C37 C39 106.40(19)
C35 C37 C39 106.09(19)
C36 C37 C39 108.22(19)
C37 C38 H30A 109.5
C37 C38 H31B 109.5
H30A C38 H31B 109.5
C37 C38 H32C 109.5
H30A C38 H32C 109.5
H31B C38 H32C 109.5
C37 C39 P3 117.43(17)
C37 C39 H33A 107.9
P3 C39 H33A 107.9
C37 C39 H34B 107.9
P3 C39 H34B 107.9
H33A C39 H34B 107.2
C41 C40 C45 118.6(2)
C41 C40 P1 120.10(19)
C45 C40 P1 121.29(19)
C40 C41 C42 120.8(2)
C40 C41 H35A 119.6
C42 C41 H35A 119.6
C43 C42 C41 120.2(2)
C43 C42 H36A 119.9
C41 C42 H36A 119.9
C44 C43 C42 119.6(2)
C44 C43 H37A 120.2
C42 C43 H37A 120.2
C43 C44 C45 120.2(2)
C43 C44 H38A 119.9
C45 C44 H38A 119.9
C44 C45 C40 120.7(2)
C44 C45 H39A 119.7
C40 C45 H39A 119.7
C2 Mo1 C3 89.62(11)
C2 Mo1 C1 87.57(11)
C3 Mo1 C1 88.21(11)
C2 Mo1 C4 91.02(11)
C3 Mo1 C4 87.52(10)
C1 Mo1 C4 175.52(9)
C2 Mo1 P2 173.02(7)
C3 Mo1 P2 88.85(8)
C1 Mo1 P2 85.57(8)
C4 Mo1 P2 95.72(8)
C2 Mo1 P1 93.51(8)
C3 Mo1 P1 171.85(8)
C1 Mo1 P1 84.41(8)
C4 Mo1 P1 99.93(8)
P2 Mo1 P1 87.14(5)
C40 P1 C5 100.89(11)
C40 P1 C36 104.00(12)
C5 P1 C36 100.58(11)
C40 P1 Mo1 123.54(9)
C5 P1 Mo1 111.83(9)
C36 P1 Mo1 113.05(9)
C23 P2 C29 100.03(11)
C23 P2 C35 103.13(12)
C29 P2 C35 101.91(11)
C23 P2 Mo1 126.06(9)
C29 P2 Mo1 108.96(9)
C35 P2 Mo1 113.56(8)
O5 P3 C12 110.90(13)
O5 P3 C17 112.21(12)
C12 P3 C17 107.13(12)
O5 P3 C39 115.87(11)
C12 P3 C39 105.62(13)
C17 P3 C39 104.48(12)

loop_
_geom_bond_atom_site_label_1
_geom_bond_atom_site_label_2
_geom_bond_distance
C1 O1 1.156(3)
C1 Mo1 2.020(3)
C2 O2 1.151(3)
C2 Mo1 1.999(3)
C3 O3 1.150(3)
C3 Mo1 2.001(3)
C4 O4 1.144(3)
C4 Mo1 2.054(3)
C5 C10 1.389(3)
C5 C6 1.396(3)
C5 P1 1.842(3)
C6 C7 1.394(4)
C6 H1A 0.9500
C7 C8 1.383(4)
C7 H2A 0.9500
C8 C9 1.370(4)
C8 H3A 0.9500
C9 C10 1.386(3)
C9 H4A 0.9500
C10 H5A 0.9500
C11 C16 1.390(5)
C11 C12 1.398(4)
C11 H6A 0.9500
C12 C13 1.395(4)
C12 P3 1.811(3)
C13 C14 1.406(4)
C13 H7A 0.9500
C14 C15 1.394(7)
C14 H8A 0.9500
C15 C16 1.355(7)
C15 H9A 0.9500
C16 H10A 0.9500
C17 C18 1.388(4)
C17 C22 1.393(3)
C17 P3 1.815(3)
C18 C19 1.384(4)
C18 H11A 0.9500
C19 C20 1.384(4)
C19 H12A 0.9500
C20 C21 1.381(4)
C20 H13A 0.9500
C21 C22 1.400(4)
C21 H14A 0.9500
C22 H15A 0.9500
C23 C28 1.392(3)
C23 C24 1.397(4)
C23 P2 1.833(3)
C24 C25 1.388(4)
C24 H16A 0.9500
C25 C26 1.376(4)
C25 H17A 0.9500
C26 C27 1.383(4)
C26 H18A 0.9500
C27 C28 1.384(4)
C27 H19A 0.9500
C28 H20A 0.9500
C29 C34 1.389(3)
C29 C30 1.393(3)
C29 P2 1.838(3)
C30 C31 1.387(4)
C30 H21A 0.9500
C31 C32 1.381(4)
C31 H22A 0.9500
C32 C33 1.380(4)
C32 H23A 0.9500
C33 C34 1.385(4)
C33 H24A 0.9500
C34 H25A 0.9500
C35 C37 1.547(3)
C35 P2 1.842(2)
C35 H26A 0.9900
C35 H27B 0.9900
C36 C37 1.550(3)
C36 P1 1.851(2)
C36 H28A 0.9900
C36 H29B 0.9900
C37 C38 1.536(3)
C37 C39 1.554(3)
C38 H30A 0.9800
C38 H31B 0.9800
C38 H32C 0.9800
C39 P3 1.828(3)
C39 H33A 0.9900
C39 H34B 0.9900
C40 C41 1.381(3)
C40 C45 1.395(3)
C40 P1 1.840(3)
C41 C42 1.395(3)
C41 H35A 0.9500
C42 C43 1.383(4)
C42 H36A 0.9500
C43 C44 1.382(4)
C43 H37A 0.9500
C44 C45 1.393(4)
C44 H38A 0.9500
C45 H39A 0.9500
Mo1 P2 2.5041(12)
Mo1 P1 2.5368(12)
O5 P3 1.483(2)

loop_
_geom_torsion_atom_site_label_1
_geom_torsion_atom_site_label_2
_geom_torsion_atom_site_label_3
_geom_torsion_atom_site_label_4
_geom_torsion
C10 C5 C6 C7 0.5(4)
P1 C5 C6 C7 175.6(2)
C5 C6 C7 C8 0.3(5)
C6 C7 C8 C9 -1.1(5)
C7 C8 C9 C10 1.0(4)
C8 C9 C10 C5 -0.2(4)
C6 C5 C10 C9 -0.6(4)
P1 C5 C10 C9 -175.7(2)
C16 C11 C12 C13 -0.3(4)
C16 C11 C12 P3 179.1(2)
C11 C12 C13 C14 0.9(4)
P3 C12 C13 C14 -178.5(2)
C12 C13 C14 C15 -1.0(5)
C13 C14 C15 C16 0.4(5)
C14 C15 C16 C11 0.2(6)
C12 C11 C16 C15 -0.2(5)
C22 C17 C18 C19 1.1(4)
P3 C17 C18 C19 179.5(2)
C17 C18 C19 C20 -0.4(4)
C18 C19 C20 C21 -0.3(4)
C19 C20 C21 C22 0.2(4)
C18 C17 C22 C21 -1.2(4)
P3 C17 C22 C21 -179.6(2)
C20 C21 C22 C17 0.5(4)
C28 C23 C24 C25 0.6(4)
P2 C23 C24 C25 -179.4(2)
C23 C24 C25 C26 0.1(4)
C24 C25 C26 C27 -0.5(4)
C25 C26 C27 C28 0.4(4)
C26 C27 C28 C23 0.3(4)
C24 C23 C28 C27 -0.7(4)
P2 C23 C28 C27 179.2(2)
C34 C29 C30 C31 0.4(4)
P2 C29 C30 C31 172.8(2)
C29 C30 C31 C32 -0.3(4)
C30 C31 C32 C33 0.1(4)
C31 C32 C33 C34 -0.2(4)
C32 C33 C34 C29 0.3(4)
C30 C29 C34 C33 -0.5(4)
P2 C29 C34 C33 -172.7(2)
P2 C35 C37 C38 56.1(2)
P2 C35 C37 C36 -69.8(2)
P2 C35 C37 C39 171.52(16)
P1 C36 C37 C38 -57.6(2)
P1 C36 C37 C35 68.7(2)
P1 C36 C37 C39 -173.92(16)
C38 C37 C39 P3 -170.06(16)
C35 C37 C39 P3 71.1(2)
C36 C37 C39 P3 -50.9(2)
C45 C40 C41 C42 -0.9(4)
P1 C40 C41 C42 179.68(19)
C40 C41 C42 C43 1.0(4)
C41 C42 C43 C44 -0.5(4)
C42 C43 C44 C45 -0.1(4)
C43 C44 C45 C40 0.2(4)
C41 C40 C45 C44 0.3(4)
P1 C40 C45 C44 179.71(19)
O2 C2 Mo1 C3 -52(4)
O2 C2 Mo1 C1 36(4)
O2 C2 Mo1 C4 -140(4)
O2 C2 Mo1 P2 25(5)
O2 C2 Mo1 P1 120(4)
O3 C3 Mo1 C2 107(7)
O3 C3 Mo1 C1 19(7)
O3 C3 Mo1 C4 -162(7)
O3 C3 Mo1 P2 -66(7)
O3 C3 Mo1 P1 -6(8)
O1 C1 Mo1 C2 -73(6)
O1 C1 Mo1 C3 17(6)
O1 C1 Mo1 C4 -1(7)
O1 C1 Mo1 P2 106(6)
O1 C1 Mo1 P1 -167(6)
O4 C4 Mo1 C2 77(4)
O4 C4 Mo1 C3 -12(4)
O4 C4 Mo1 C1 6(5)
O4 C4 Mo1 P2 -101(4)
O4 C4 Mo1 P1 171(4)
C41 C40 P1 C5 119.7(2)
C45 C40 P1 C5 -59.6(2)
C41 C40 P1 C36 -136.3(2)
C45 C40 P1 C36 44.3(2)
C41 C40 P1 Mo1 -5.8(2)
C45 C40 P1 Mo1 174.80(16)
C10 C5 P1 C40 -31.7(2)
C6 C5 P1 C40 153.3(2)
C10 C5 P1 C36 -138.4(2)
C6 C5 P1 C36 46.7(2)
C10 C5 P1 Mo1 101.4(2)
C6 C5 P1 Mo1 -73.6(2)
C37 C36 P1 C40 77.6(2)
C37 C36 P1 C5 -178.28(18)
C37 C36 P1 Mo1 -58.9(2)
C2 Mo1 P1 C40 99.23(12)
C3 Mo1 P1 C40 -148.3(5)
C1 Mo1 P1 C40 -173.56(12)
C4 Mo1 P1 C40 7.57(12)
P2 Mo1 P1 C40 -87.73(10)
C2 Mo1 P1 C5 -21.41(11)
C3 Mo1 P1 C5 91.0(5)
C1 Mo1 P1 C5 65.80(12)
C4 Mo1 P1 C5 -113.07(11)
P2 Mo1 P1 C5 151.62(9)
C2 Mo1 P1 C36 -134.08(11)
C3 Mo1 P1 C36 -21.6(5)
C1 Mo1 P1 C36 -46.87(11)
C4 Mo1 P1 C36 134.26(11)
P2 Mo1 P1 C36 38.96(9)
C28 C23 P2 C29 -131.3(2)
C24 C23 P2 C29 48.6(2)
C28 C23 P2 C35 123.8(2)
C24 C23 P2 C35 -56.2(2)
C28 C23 P2 Mo1 -8.9(3)
C24 C23 P2 Mo1 171.10(16)
C34 C29 P2 C23 -145.9(2)
C30 C29 P2 C23 41.9(2)
C34 C29 P2 C35 -40.1(2)
C30 C29 P2 C35 147.8(2)
C34 C29 P2 Mo1 80.2(2)
C30 C29 P2 Mo1 -91.9(2)
C37 C35 P2 C23 -77.77(19)
C37 C35 P2 C29 178.82(18)
C37 C35 P2 Mo1 61.80(19)
C2 Mo1 P2 C23 -176.2(6)
C3 Mo1 P2 C23 -98.74(12)
C1 Mo1 P2 C23 172.96(12)
C4 Mo1 P2 C23 -11.35(12)
P1 Mo1 P2 C23 88.35(10)
C2 Mo1 P2 C29 -57.6(6)
C3 Mo1 P2 C29 19.81(11)
C1 Mo1 P2 C29 -68.49(11)
C4 Mo1 P2 C29 107.20(11)
P1 Mo1 P2 C29 -153.10(9)
C2 Mo1 P2 C35 55.2(6)
C3 Mo1 P2 C35 132.64(11)
C1 Mo1 P2 C35 44.34(11)
C4 Mo1 P2 C35 -139.97(11)
P1 Mo1 P2 C35 -40.27(9)
C13 C12 P3 O5 176.6(2)
C11 C12 P3 O5 -2.8(2)
C13 C12 P3 C17 -60.7(3)
C11 C12 P3 C17 119.9(2)
C13 C12 P3 C39 50.3(2)
C11 C12 P3 C39 -129.1(2)
C18 C17 P3 O5 -159.9(2)
C22 C17 P3 O5 18.5(2)
C18 C17 P3 C12 78.1(2)
C22 C17 P3 C12 -103.5(2)
C18 C17 P3 C39 -33.6(2)
C22 C17 P3 C39 144.8(2)
C37 C39 P3 O5 -25.9(2)
C37 C39 P3 C12 97.2(2)
C37 C39 P3 C17 -149.94(18)
